data_4107617
loop_
_publ_author_name
'Aura A. Eroy-Reveles'
'Yvonne Leung'
'Christine M. Beavers'
'Marilyn M. Olmstead'
'Pradip K. Mascharak'

_publ_contact_author_address
;Department of Chemistry & Biochemistry
University of California
1156 High Street
Santa Cruz, CA 95064 
;
_publ_contact_author_email ' pradip@chemistry.ucsc.edu'
_publ_contact_author_fax 831-459-2935
_publ_contact_author_name 'Pradip K. Mascharak'
_publ_contact_author_phone 831-459-4251
_publ_section_title
;
 Near-Infrared Light Activated Release of Nitric Oxide from Designed
 Photoactive Manganese Nitrosyls: Strategy, Design, and Potential as NO
 Donors
;
_journal_name_full 'Journal of the American Chemical Society'
_journal_page_first 4447
_journal_page_last 4458
_journal_paper_doi 10.1021/ja710265j
_journal_volume 130
_journal_year 2008
_chemical_formula_moiety
;
C24 H23 Mn N5 O2, C2 H3 N, Cl O4
;
_chemical_formula_sum 'C26 H26 Cl Mn N6 O6'
_chemical_formula_weight 608.92
_chemical_name_common '[Mn(PaPy~2~Q)(OH)]ClO~4~ . CH~3~CN'
_chemical_name_systematic
; 
 hydroxo(N,N-bis(2-pyridylmethyl)amine-N-ethyl-2-quinoline-2- 
carboxamido)manganese(III) perchlorate acetonitrile solvate
;
_space_group_IT_number 4
_symmetry_cell_setting monoclinic
_symmetry_space_group_name_Hall 'P 2yb'
_symmetry_space_group_name_H-M 'P 1 21 1'
_atom_sites_solution_hydrogens geom
_atom_sites_solution_primary direct
_atom_sites_solution_secondary difmap
_audit_creation_method SHELXL-97
_cell_angle_alpha 90.00
_cell_angle_beta 105.66(3)
_cell_angle_gamma 90.00
_cell_formula_units_Z 2
_cell_length_a 8.059(2)
_cell_length_b 14.320(4)
_cell_length_c 11.900(4)
_cell_measurement_reflns_used 4807
_cell_measurement_temperature 90(2)
_cell_measurement_theta_max 26.5
_cell_measurement_theta_min 2.28
_cell_volume 1322.3(7)
_computing_cell_refinement 'SAINT 7.16 (Bruker, 2005)'
_computing_data_collection 'Apex2 (Bruker, 2005)'
_computing_data_reduction SAINT
_computing_molecular_graphics 'SHELXTL 5.1, XP (Sheldrick, 1994)'
_computing_publication_material SHELXL-97
_computing_structure_refinement 'SHELXL-97 (Sheldrick, 1997)'
_computing_structure_solution 'SHELXS-97 (Sheldrick, 1990)'
_diffrn_ambient_temperature 90(2)
_diffrn_detector_area_resol_mean 8.3
_diffrn_measured_fraction_theta_full 1.000
_diffrn_measured_fraction_theta_max 1.000
_diffrn_measurement_device_type 'Bruker ApexII '
_diffrn_measurement_method \w
_diffrn_radiation_monochromator graphite
_diffrn_radiation_source 'fine-focus sealed tube'
_diffrn_radiation_type MoK\a
_diffrn_radiation_wavelength 0.71073
_diffrn_reflns_av_R_equivalents 0.0434
_diffrn_reflns_av_sigmaI/netI 0.0536
_diffrn_reflns_limit_h_max 10
_diffrn_reflns_limit_h_min -10
_diffrn_reflns_limit_k_max 18
_diffrn_reflns_limit_k_min -18
_diffrn_reflns_limit_l_max 15
_diffrn_reflns_limit_l_min -15
_diffrn_reflns_number 17721
_diffrn_reflns_theta_full 27.50
_diffrn_reflns_theta_max 27.50
_diffrn_reflns_theta_min 1.78
_diffrn_standards_number 0
_exptl_absorpt_coefficient_mu 0.654
_exptl_absorpt_correction_T_max 0.9618
_exptl_absorpt_correction_T_min 0.9048
_exptl_absorpt_correction_type multi-scan
_exptl_crystal_colour 'light green'
_exptl_crystal_density_diffrn 1.529
_exptl_crystal_description plate
_exptl_crystal_F_000 628
_exptl_crystal_size_max 0.16
_exptl_crystal_size_mid 0.13
_exptl_crystal_size_min 0.06
_refine_diff_density_max 0.273
_refine_diff_density_min -0.240
_refine_diff_density_rms 0.053
_refine_ls_abs_structure_details 'Flack H D (1983), Acta Cryst. A39, 876-881'
_refine_ls_abs_structure_Flack 0.013(11)
_refine_ls_extinction_method none
_refine_ls_goodness_of_fit_ref 0.986
_refine_ls_hydrogen_treatment mixed
_refine_ls_matrix_type full
_refine_ls_number_parameters 365
_refine_ls_number_reflns 6086
_refine_ls_number_restraints 2
_refine_ls_restrained_S_all 0.986
_refine_ls_R_factor_all 0.0393
_refine_ls_R_factor_gt 0.0326
_refine_ls_shift/su_max 0.001
_refine_ls_shift/su_mean 0.000
_refine_ls_structure_factor_coef Fsqd
_refine_ls_weighting_details 'calc w=1/[\s^2^(Fo^2^)+(0.0328P)^2^+0.0000P] where P=(Fo^2^+2Fc^2^)/3'
_refine_ls_weighting_scheme calc
_refine_ls_wR_factor_gt 0.0681
_refine_ls_wR_factor_ref 0.0702
_reflns_number_gt 5490
_reflns_number_total 6086
_reflns_threshold_expression I>2\sI
_cod_data_source_file ja710265j-file001.cif
_cod_data_source_block cb32
_cod_original_sg_symbol_H-M 'P 21'
_cod_database_code 4107617

loop_
_symmetry_equiv_pos_as_xyz
'x, y, z'
'-x, y+1/2, -z'

loop_
_atom_site_label
_atom_site_type_symbol
_atom_site_fract_x
_atom_site_fract_y
_atom_site_fract_z
_atom_site_U_iso_or_equiv
_atom_site_adp_type
_atom_site_occupancy
_atom_site_symmetry_multiplicity
_atom_site_calc_flag
_atom_site_refinement_flags
Mn1 Mn 0.26260(4) 0.42053(2) 0.53052(3) 0.01229(8) Uani 1 1 d .
Cl1 Cl 0.12690(7) 0.50979(4) 0.97309(5) 0.01989(13) Uani 1 1 d .
O1 O -0.23972(18) 0.46477(11) 0.52090(13) 0.0175(3) Uani 1 1 d .
O2 O 0.48916(19) 0.39656(11) 0.59804(14) 0.0183(4) Uani 1 1 d .
H2C H 0.556(3) 0.426(2) 0.575(2) 0.027 Uiso 1 1 d .
O3 O 0.2853(2) 0.48683(17) 0.94674(18) 0.0499(6) Uani 1 1 d .
O4 O 0.0716(2) 0.43313(14) 1.03229(14) 0.0302(4) Uani 1 1 d .
O5 O 0.1545(3) 0.59015(14) 1.04762(17) 0.0396(5) Uani 1 1 d .
O6 O -0.0022(2) 0.53072(13) 0.86709(15) 0.0318(4) Uani 1 1 d .
N1 N 0.1478(2) 0.34025(13) 0.64760(16) 0.0133(4) Uani 1 1 d .
N2 N 0.0166(2) 0.45211(12) 0.47256(15) 0.0134(4) Uani 1 1 d .
N3 N 0.2703(2) 0.50172(13) 0.37096(16) 0.0131(4) Uani 1 1 d .
N4 N 0.2862(2) 0.56136(13) 0.59247(16) 0.0150(4) Uani 1 1 d .
N5 N 0.2592(2) 0.31462(13) 0.39943(16) 0.0146(4) Uani 1 1 d .
N6 N 0.3173(3) 0.90438(18) 0.8516(2) 0.0451(7) Uani 1 1 d .
C1 C 0.2243(3) 0.27758(15) 0.73498(19) 0.0140(4) Uani 1 1 d .
C2 C 0.3906(3) 0.24288(16) 0.7432(2) 0.0184(5) Uani 1 1 d .
H2A H 0.4505 0.2617 0.6884 0.022 Uiso 1 1 calc R
C3 C 0.4658(3) 0.18147(17) 0.8312(2) 0.0215(5) Uani 1 1 d .
H3A H 0.5783 0.1584 0.8368 0.026 Uiso 1 1 calc R
C4 C 0.3796(3) 0.15238(17) 0.9124(2) 0.0222(5) Uani 1 1 d .
H4A H 0.4349 0.1107 0.9731 0.027 Uiso 1 1 calc R
C5 C 0.2171(3) 0.18310(17) 0.9057(2) 0.0200(5) Uani 1 1 d .
H5A H 0.1590 0.1619 0.9605 0.024 Uiso 1 1 calc R
C6 C 0.1346(3) 0.24697(16) 0.81660(19) 0.0154(5) Uani 1 1 d .
C7 C -0.0337(3) 0.28032(16) 0.8043(2) 0.0178(5) Uani 1 1 d .
H7A H -0.0954 0.2615 0.8581 0.021 Uiso 1 1 calc R
C8 C -0.1084(3) 0.33962(16) 0.71511(19) 0.0159(5) Uani 1 1 d .
H8A H -0.2227 0.3615 0.7054 0.019 Uiso 1 1 calc R
C9 C -0.0130(3) 0.36790(14) 0.63764(19) 0.0127(4) Uani 1 1 d .
C10 C -0.0903(2) 0.43288(16) 0.53703(17) 0.0137(4) Uani 1 1 d .
C11 C -0.0333(3) 0.52326(16) 0.38078(19) 0.0159(5) Uani 1 1 d .
H11A H -0.0223 0.5864 0.4159 0.019 Uiso 1 1 calc R
H11B H -0.1545 0.5139 0.3352 0.019 Uiso 1 1 calc R
C12 C 0.0860(3) 0.51343(16) 0.30204(19) 0.0160(4) Uani 1 1 d .
H12A H 0.0503 0.4587 0.2504 0.019 Uiso 1 1 calc R
H12B H 0.0757 0.5696 0.2521 0.019 Uiso 1 1 calc R
C13 C 0.3581(3) 0.59072(15) 0.41015(19) 0.0164(5) Uani 1 1 d .
H13A H 0.3216 0.6378 0.3474 0.020 Uiso 1 1 calc R
H13B H 0.4841 0.5820 0.4257 0.020 Uiso 1 1 calc R
C14 C 0.3175(3) 0.62626(16) 0.51932(19) 0.0147(5) Uani 1 1 d .
C15 C 0.3153(3) 0.72107(16) 0.54468(19) 0.0172(5) Uani 1 1 d .
H15A H 0.3402 0.7661 0.4929 0.021 Uiso 1 1 calc R
C16 C 0.2762(3) 0.74944(17) 0.6463(2) 0.0204(5) Uani 1 1 d .
H16A H 0.2719 0.8139 0.6641 0.024 Uiso 1 1 calc R
C17 C 0.2439(3) 0.68212(18) 0.7207(2) 0.0218(5) Uani 1 1 d .
H17A H 0.2169 0.6997 0.7907 0.026 Uiso 1 1 calc R
C18 C 0.2512(3) 0.58889(17) 0.6922(2) 0.0198(5) Uani 1 1 d .
H18A H 0.2310 0.5428 0.7444 0.024 Uiso 1 1 calc R
C19 C 0.3636(3) 0.44382(14) 0.30437(19) 0.0141(5) Uani 1 1 d .
H19A H 0.4894 0.4489 0.3400 0.017 Uiso 1 1 calc R
H19B H 0.3383 0.4666 0.2230 0.017 Uiso 1 1 calc R
C20 C 0.3083(3) 0.34310(16) 0.3051(2) 0.0154(5) Uani 1 1 d .
C21 C 0.3161(3) 0.28204(16) 0.2163(2) 0.0180(5) Uani 1 1 d .
H21A H 0.3475 0.3039 0.1494 0.022 Uiso 1 1 calc R
C22 C 0.2775(3) 0.18859(17) 0.2266(2) 0.0216(5) Uani 1 1 d .
H22A H 0.2830 0.1453 0.1673 0.026 Uiso 1 1 calc R
C23 C 0.2303(3) 0.15920(17) 0.3252(2) 0.0211(5) Uani 1 1 d .
H23A H 0.2043 0.0955 0.3347 0.025 Uiso 1 1 calc R
C24 C 0.2222(3) 0.22409(16) 0.4084(2) 0.0172(5) Uani 1 1 d .
H24A H 0.1890 0.2040 0.4752 0.021 Uiso 1 1 calc R
C25 C 0.3323(3) 0.91119(19) 0.9489(2) 0.0281(5) Uani 1 1 d .
C26 C 0.3529(3) 0.9220(3) 1.0743(2) 0.0333(6) Uani 1 1 d .
H26A H 0.3692 0.8605 1.1117 0.098(15) Uiso 1 1 calc R
H26C H 0.2496 0.9515 1.0868 0.042(8) Uiso 1 1 calc R
H26B H 0.4536 0.9612 1.1082 0.039(8) Uiso 1 1 calc R

loop_
_atom_site_aniso_label
_atom_site_aniso_U_11
_atom_site_aniso_U_22
_atom_site_aniso_U_33
_atom_site_aniso_U_23
_atom_site_aniso_U_13
_atom_site_aniso_U_12
Mn1 0.00909(14) 0.01394(15) 0.01439(16) 0.00257(15) 0.00411(11) 0.00097(14)
Cl1 0.0155(3) 0.0287(3) 0.0156(3) 0.0013(2) 0.0043(2) 0.0031(2)
O1 0.0117(7) 0.0216(8) 0.0202(8) 0.0037(7) 0.0060(6) 0.0030(6)
O2 0.0104(7) 0.0220(10) 0.0225(9) 0.0057(7) 0.0046(6) -0.0012(6)
O3 0.0318(11) 0.0801(17) 0.0461(13) 0.0217(12) 0.0249(10) 0.0273(12)
O4 0.0349(9) 0.0309(11) 0.0230(9) 0.0068(8) 0.0045(7) -0.0031(9)
O5 0.0465(12) 0.0386(12) 0.0354(11) -0.0114(9) 0.0142(9) -0.0191(10)
O6 0.0281(10) 0.0355(11) 0.0244(9) 0.0066(8) -0.0057(8) -0.0006(8)
N1 0.0113(9) 0.0130(9) 0.0154(10) -0.0007(8) 0.0033(7) 0.0016(7)
N2 0.0116(8) 0.0155(9) 0.0140(9) 0.0035(7) 0.0050(7) 0.0016(7)
N3 0.0118(9) 0.0120(9) 0.0163(9) 0.0002(8) 0.0051(7) 0.0009(7)
N4 0.0128(9) 0.0159(9) 0.0160(9) 0.0009(8) 0.0036(7) -0.0006(7)
N5 0.0106(9) 0.0172(10) 0.0158(10) 0.0018(8) 0.0033(8) 0.0012(7)
N6 0.0451(14) 0.0429(17) 0.0443(15) -0.0208(13) 0.0068(12) 0.0031(13)
C1 0.0176(11) 0.0099(11) 0.0142(11) -0.0004(8) 0.0039(9) -0.0026(9)
C2 0.0180(11) 0.0173(11) 0.0204(12) 0.0006(10) 0.0057(9) 0.0016(9)
C3 0.0178(12) 0.0212(12) 0.0249(13) 0.0001(10) 0.0049(10) 0.0032(10)
C4 0.0244(13) 0.0195(12) 0.0197(12) 0.0056(10) 0.0007(10) 0.0009(10)
C5 0.0244(12) 0.0222(12) 0.0138(12) 0.0036(9) 0.0058(10) -0.0012(10)
C6 0.0151(11) 0.0158(11) 0.0143(11) -0.0029(9) 0.0023(9) -0.0019(9)
C7 0.0178(11) 0.0227(12) 0.0160(11) 0.0008(10) 0.0098(9) -0.0040(9)
C8 0.0132(10) 0.0190(11) 0.0172(11) -0.0006(9) 0.0073(9) -0.0015(9)
C9 0.0121(10) 0.0114(11) 0.0139(11) -0.0021(8) 0.0025(8) -0.0017(8)
C10 0.0118(9) 0.0150(12) 0.0143(10) -0.0036(9) 0.0036(8) -0.0019(9)
C11 0.0126(10) 0.0181(12) 0.0177(11) 0.0039(10) 0.0053(9) 0.0031(9)
C12 0.0113(10) 0.0193(11) 0.0163(11) 0.0026(10) 0.0019(8) 0.0016(9)
C13 0.0184(11) 0.0159(12) 0.0175(11) 0.0027(9) 0.0091(9) -0.0014(9)
C14 0.0095(10) 0.0177(11) 0.0168(11) 0.0024(9) 0.0034(9) -0.0005(8)
C15 0.0139(10) 0.0170(12) 0.0191(12) 0.0025(9) 0.0015(9) 0.0007(9)
C16 0.0172(12) 0.0191(12) 0.0233(12) -0.0021(10) 0.0030(10) -0.0008(9)
C17 0.0199(12) 0.0249(13) 0.0216(13) -0.0060(10) 0.0071(10) -0.0025(10)
C18 0.0169(12) 0.0265(13) 0.0158(11) 0.0032(10) 0.0039(9) -0.0026(10)
C19 0.0136(10) 0.0171(12) 0.0138(10) -0.0004(8) 0.0073(8) 0.0013(8)
C20 0.0089(10) 0.0192(11) 0.0172(11) 0.0033(9) 0.0021(9) 0.0036(9)
C21 0.0199(11) 0.0194(12) 0.0145(11) 0.0012(9) 0.0043(9) 0.0000(9)
C22 0.0264(13) 0.0194(12) 0.0180(12) -0.0027(10) 0.0044(10) 0.0014(10)
C23 0.0196(12) 0.0176(12) 0.0237(13) 0.0011(10) 0.0017(10) -0.0029(9)
C24 0.0125(11) 0.0211(12) 0.0174(12) 0.0023(9) 0.0029(9) -0.0004(9)
C25 0.0234(12) 0.0215(14) 0.0375(15) 0.0000(13) 0.0051(10) 0.0027(11)
C26 0.0227(12) 0.0462(16) 0.0332(14) 0.0128(16) 0.0112(10) 0.0036(15)

loop_
_atom_type_symbol
_atom_type_description
_atom_type_scat_dispersion_real
_atom_type_scat_dispersion_imag
_atom_type_scat_source
C C 0.0033 0.0016 'International Tables Vol C Tables 4.2.6.8 and 6.1.1.4'
H H 0.0000 0.0000 'International Tables Vol C Tables 4.2.6.8 and 6.1.1.4'
N N 0.0061 0.0033 'International Tables Vol C Tables 4.2.6.8 and 6.1.1.4'
O O 0.0106 0.0060 'International Tables Vol C Tables 4.2.6.8 and 6.1.1.4'
Cl Cl 0.1484 0.1585 'International Tables Vol C Tables 4.2.6.8 and 6.1.1.4'
Mn Mn 0.3368 0.7283 'International Tables Vol C Tables 4.2.6.8 and 6.1.1.4'

loop_
_geom_angle_atom_site_label_1
_geom_angle_atom_site_label_2
_geom_angle_atom_site_label_3
_geom_angle
O2 Mn1 N2 174.20(7)
O2 Mn1 N4 92.31(7)
N2 Mn1 N4 83.78(7)
O2 Mn1 N5 90.12(7)
N2 Mn1 N5 95.31(7)
N4 Mn1 N5 152.82(7)
O2 Mn1 N1 99.55(7)
N2 Mn1 N1 77.60(7)
N4 Mn1 N1 106.78(7)
N5 Mn1 N1 99.48(7)
O2 Mn1 N3 102.60(7)
N2 Mn1 N3 80.77(7)
N4 Mn1 N3 77.45(7)
N5 Mn1 N3 75.61(7)
N1 Mn1 N3 157.28(7)
O3 Cl1 O5 108.74(14)
O3 Cl1 O6 109.48(12)
O5 Cl1 O6 109.33(12)
O3 Cl1 O4 110.13(12)
O5 Cl1 O4 109.05(11)
O6 Cl1 O4 110.09(10)
Mn1 O2 H2C 116.3(19)
C9 N1 C1 119.05(19)
C9 N1 Mn1 110.81(14)
C1 N1 Mn1 129.57(14)
C10 N2 C11 118.94(18)
C10 N2 Mn1 119.95(14)
C11 N2 Mn1 117.88(13)
C13 N3 C19 112.55(16)
C13 N3 C12 113.39(18)
C19 N3 C12 109.89(16)
C13 N3 Mn1 107.56(13)
C19 N3 Mn1 107.24(12)
C12 N3 Mn1 105.76(13)
C14 N4 C18 119.2(2)
C14 N4 Mn1 116.36(14)
C18 N4 Mn1 123.91(16)
C24 N5 C20 118.6(2)
C24 N5 Mn1 125.35(16)
C20 N5 Mn1 115.90(15)
N1 C1 C2 120.2(2)
N1 C1 C6 120.33(19)
C2 C1 C6 119.4(2)
C3 C2 C1 119.6(2)
C3 C2 H2A 120.2
C1 C2 H2A 120.2
C2 C3 C4 121.2(2)
C2 C3 H3A 119.4
C4 C3 H3A 119.4
C5 C4 C3 120.8(2)
C5 C4 H4A 119.6
C3 C4 H4A 119.6
C4 C5 C6 120.0(2)
C4 C5 H5A 120.0
C6 C5 H5A 120.0
C7 C6 C5 122.6(2)
C7 C6 C1 118.4(2)
C5 C6 C1 119.0(2)
C8 C7 C6 120.1(2)
C8 C7 H7A 119.9
C6 C7 H7A 119.9
C7 C8 C9 118.9(2)
C7 C8 H8A 120.6
C9 C8 H8A 120.6
N1 C9 C8 123.1(2)
N1 C9 C10 115.95(19)
C8 C9 C10 120.91(19)
O1 C10 N2 125.6(2)
O1 C10 C9 121.28(18)
N2 C10 C9 113.10(18)
N2 C11 C12 107.63(17)
N2 C11 H11A 110.2
C12 C11 H11A 110.2
N2 C11 H11B 110.2
C12 C11 H11B 110.2
H11A C11 H11B 108.5
N3 C12 C11 111.78(17)
N3 C12 H12A 109.3
C11 C12 H12A 109.3
N3 C12 H12B 109.3
C11 C12 H12B 109.3
H12A C12 H12B 107.9
N3 C13 C14 111.56(17)
N3 C13 H13A 109.3
C14 C13 H13A 109.3
N3 C13 H13B 109.3
C14 C13 H13B 109.3
H13A C13 H13B 108.0
N4 C14 C15 121.2(2)
N4 C14 C13 116.50(19)
C15 C14 C13 122.2(2)
C16 C15 C14 119.5(2)
C16 C15 H15A 120.2
C14 C15 H15A 120.2
C17 C16 C15 118.7(2)
C17 C16 H16A 120.7
C15 C16 H16A 120.7
C16 C17 C18 119.3(2)
C16 C17 H17A 120.3
C18 C17 H17A 120.3
N4 C18 C17 122.0(2)
N4 C18 H18A 119.0
C17 C18 H18A 119.0
N3 C19 C20 109.71(17)
N3 C19 H19A 109.7
C20 C19 H19A 109.7
N3 C19 H19B 109.7
C20 C19 H19B 109.7
H19A C19 H19B 108.2
N5 C20 C21 121.8(2)
N5 C20 C19 116.5(2)
C21 C20 C19 121.6(2)
C20 C21 C22 118.9(2)
C20 C21 H21A 120.5
C22 C21 H21A 120.5
C21 C22 C23 119.0(2)
C21 C22 H22A 120.5
C23 C22 H22A 120.5
C24 C23 C22 118.7(2)
C24 C23 H23A 120.7
C22 C23 H23A 120.7
N5 C24 C23 122.9(2)
N5 C24 H24A 118.6
C23 C24 H24A 118.6
N6 C25 C26 178.8(3)
C25 C26 H26A 109.5
C25 C26 H26C 109.5
H26A C26 H26C 109.5
C25 C26 H26B 109.5
H26A C26 H26B 109.5
H26C C26 H26B 109.5

loop_
_geom_bond_atom_site_label_1
_geom_bond_atom_site_label_2
_geom_bond_distance
Mn1 O2 1.8180(16)
Mn1 N2 1.9680(18)
Mn1 N4 2.138(2)
Mn1 N5 2.171(2)
Mn1 N1 2.1945(18)
Mn1 N3 2.2415(19)
Cl1 O3 1.4324(19)
Cl1 O5 1.433(2)
Cl1 O6 1.4336(18)
Cl1 O4 1.4384(19)
O1 C10 1.253(2)
O2 H2C 0.79(3)
N1 C9 1.329(3)
N1 C1 1.386(3)
N2 C10 1.328(3)
N2 C11 1.468(3)
N3 C13 1.471(3)
N3 C19 1.484(3)
N3 C12 1.499(3)
N4 C14 1.343(3)
N4 C18 1.351(3)
N5 C24 1.341(3)
N5 C20 1.350(3)
N6 C25 1.135(3)
C1 C2 1.407(3)
C1 C6 1.427(3)
C2 C3 1.376(3)
C2 H2A 0.9500
C3 C4 1.397(3)
C3 H3A 0.9500
C4 C5 1.363(3)
C4 H4A 0.9500
C5 C6 1.422(3)
C5 H5A 0.9500
C6 C7 1.408(3)
C7 C8 1.366(3)
C7 H7A 0.9500
C8 C9 1.410(3)
C8 H8A 0.9500
C9 C10 1.512(3)
C11 C12 1.520(3)
C11 H11A 0.9900
C11 H11B 0.9900
C12 H12A 0.9900
C12 H12B 0.9900
C13 C14 1.511(3)
C13 H13A 0.9900
C13 H13B 0.9900
C14 C15 1.392(3)
C15 C16 1.389(3)
C15 H15A 0.9500
C16 C17 1.381(3)
C16 H16A 0.9500
C17 C18 1.382(4)
C17 H17A 0.9500
C18 H18A 0.9500
C19 C20 1.510(3)
C19 H19A 0.9900
C19 H19B 0.9900
C20 C21 1.386(3)
C21 C22 1.387(3)
C21 H21A 0.9500
C22 C23 1.393(3)
C22 H22A 0.9500
C23 C24 1.372(3)
C23 H23A 0.9500
C24 H24A 0.9500
C25 C26 1.464(4)
C26 H26A 0.9800
C26 H26C 0.9800
C26 H26B 0.9800

loop_
_geom_hbond_atom_site_label_D
_geom_hbond_atom_site_label_H
_geom_hbond_atom_site_label_A
_geom_hbond_distance_DH
_geom_hbond_distance_HA
_geom_hbond_distance_DA
_geom_hbond_angle_DHA
_geom_hbond_site_symmetry_A
O2 H2C O1 0.79(3) 2.00(3) 2.766(2) 164(3) 1_655
